data_2240938
loop_
_publ_author_name
'Li, Yunli'
'Li, Zhanjun'
'Hu, Yanjie'
'Li, Wen'

_publ_section_title
;
 Crystal structure of
 1-[(1<i>S</i>,2<i>R</i>)-2-hydroxy-1-methyl-2-phenylethyl]pyrrolidinium
 2-amino-5-chlorobenzoate
;
_journal_coeditor_code HB7464
_journal_issue 8
_journal_name_full 'Acta Crystallographica Section E'
_journal_page_first o584
_journal_page_last o585
_journal_paper_doi 10.1107/S2056989015013389
_journal_volume 71
_journal_year 2015
_chemical_formula_iupac 'C13 H20 N O +, C7 H5 Cl N O2 -'
_chemical_formula_moiety 'C13 H20 N O +, C7 H5 Cl N O2 -'
_chemical_formula_sum 'C20 H25 Cl N2 O3'
_chemical_formula_weight 376.87
_chemical_melting_point_gt 402
_chemical_melting_point_lt 404
_chemical_name_systematic
;
1-[(1<i>S</i>,2<i>R</i>)-2-Hydroxy-1-methyl-2-phenylethyl]pyrrolidinium
2-amino-5-chlorobenzoate
;
_space_group_crystal_system orthorhombic
_space_group_IT_number 19
_space_group_name_Hall 'P 2ac 2ab'
_space_group_name_H-M_alt 'P 21 21 21'
_symmetry_cell_setting orthorhombic
_symmetry_space_group_name_Hall 'P 2ac 2ab'
_symmetry_space_group_name_H-M 'P 21 21 21'
_atom_sites_solution_hydrogens geom
_atom_sites_solution_primary direct
_atom_sites_solution_secondary difmap
_audit_creation_method
;
Olex2 1.2
(compiled 2014.11.28 svn.r3106 for OlexSys, GUI svn.r4959)
;
_cell_angle_alpha 90.00
_cell_angle_beta 90.00
_cell_angle_gamma 90.00
_cell_formula_units_Z 4
_cell_length_a 10.6756(3)
_cell_length_b 11.5541(3)
_cell_length_c 15.9228(4)
_cell_measurement_reflns_used 1586
_cell_measurement_temperature 291(2)
_cell_measurement_theta_max 71.7
_cell_measurement_theta_min 4.7
_cell_volume 1964.03(9)
_computing_cell_refinement
;
<i>CrysAlis PRO</i> (Agilent, 2012)
;
_computing_data_collection
;
<i>CrysAlis PRO</i> (Agilent, 2012)
;
_computing_data_reduction
;
<i>CrysAlis PRO</i> (Agilent, 2012)
;
_computing_molecular_graphics
;
OLEX2 (Dolomanov <i>et al.</i>,  2009)
;
_computing_publication_material
;
OLEX2 (Dolomanov <i>et al.</i>,  2009)
;
_computing_structure_refinement
;
SHELXL97 (Sheldrick, 2008)
;
_computing_structure_solution
;
SHELXS97 (Sheldrick, 2008)
;
_diffrn_ambient_temperature 291.15
_diffrn_detector_area_resol_mean 16.2312
_diffrn_measured_fraction_theta_full 0.977
_diffrn_measured_fraction_theta_max 0.977
_diffrn_measurement_device_type 'Agilent Xcalibur Eos Gemini'
_diffrn_measurement_method '\w scans'
_diffrn_radiation_monochromator graphite
_diffrn_radiation_source 'Enhance (Cu) X-ray Source'
_diffrn_radiation_type CuK\a
_diffrn_radiation_wavelength 1.54184
_diffrn_reflns_av_R_equivalents 0.0221
_diffrn_reflns_limit_h_max 13
_diffrn_reflns_limit_h_min -8
_diffrn_reflns_limit_k_max 8
_diffrn_reflns_limit_k_min -13
_diffrn_reflns_limit_l_max 18
_diffrn_reflns_limit_l_min -19
_diffrn_reflns_number 4968
_diffrn_reflns_theta_full 72.32
_diffrn_reflns_theta_max 72.32
_diffrn_reflns_theta_min 4.73
_exptl_absorpt_coefficient_mu 1.897
_exptl_absorpt_correction_T_max 1.00000
_exptl_absorpt_correction_T_min 0.92133
_exptl_absorpt_correction_type multi-scan
_exptl_absorpt_process_details
;
(<i>CrysAlis PRO</i>; Agilent, 2012)
;
_exptl_crystal_colour yellow
_exptl_crystal_density_diffrn 1.275
_exptl_crystal_density_method 'not measured'
_exptl_crystal_description ' '
_exptl_crystal_F_000 800
_exptl_crystal_size_max 0.20
_exptl_crystal_size_mid 0.18
_exptl_crystal_size_min 0.16
_refine_diff_density_max 0.157
_refine_diff_density_min -0.181
_refine_ls_abs_structure_details 'Flack (1983) '
_refine_ls_abs_structure_Flack -0.01(3)
_refine_ls_extinction_coef 0.0019(4)
_refine_ls_extinction_expression Fc^*^=kFc[1+0.001xFc^2^\l^3^/sin(2\q)]^-1/4^
_refine_ls_extinction_method
;
SHELXL97 (Sheldrick, 2008)
;
_refine_ls_goodness_of_fit_ref 1.033
_refine_ls_hydrogen_treatment constr
_refine_ls_matrix_type full
_refine_ls_number_parameters 239
_refine_ls_number_reflns 3173
_refine_ls_number_restraints 0
_refine_ls_restrained_S_all 1.033
_refine_ls_R_factor_all 0.0504
_refine_ls_R_factor_gt 0.0438
_refine_ls_shift/su_max 0.001
_refine_ls_shift/su_mean 0.000
_refine_ls_structure_factor_coef Fsqd
_refine_ls_weighting_details 'calc w=1/[\s^2^(Fo^2^)+(0.0583P)^2^+0.0389P] where P=(Fo^2^+2Fc^2^)/3'
_refine_ls_weighting_scheme calc
_refine_ls_wR_factor_gt 0.1129
_refine_ls_wR_factor_ref 0.1211
_reflns_number_gt 2805
_reflns_number_total 3173
_reflns_threshold_expression I>2\s(I)
_cod_data_source_file hb7464sup1.cif
_cod_data_source_block I
_cod_database_code 2240938
_cod_database_fobs_code 2240938

loop_
_space_group_symop_id
_space_group_symop_operation_xyz
1 'x, y, z'
2 '-x+1/2, -y, z+1/2'
3 'x+1/2, -y+1/2, -z'
4 '-x, y+1/2, -z+1/2'

loop_
_atom_site_type_symbol
_atom_site_label
_atom_site_fract_x
_atom_site_fract_y
_atom_site_fract_z
_atom_site_U_iso_or_equiv
_atom_site_adp_type
_atom_site_calc_flag
_atom_site_occupancy
O O1 0.77038(18) 0.68499(17) 0.70064(14) 0.0556(5) Uani d 1
H H1 0.7330 0.7465 0.6948 0.083 Uiso calc 1
N N1 0.5009(2) 0.61324(19) 0.69466(13) 0.0457(5) Uani d 1
H H1A 0.5313 0.6659 0.6574 0.055 Uiso calc 1
C C1 0.9322(3) 0.5422(3) 0.78250(18) 0.0595(7) Uani d 1
H H1B 0.9576 0.5879 0.7375 0.071 Uiso calc 1
C C2 1.0177(3) 0.4718(4) 0.8223(2) 0.0707(9) Uani d 1
H H2 1.0999 0.4689 0.8032 0.085 Uiso calc 1
C C3 0.9826(4) 0.4061(3) 0.8895(2) 0.0759(10) Uani d 1
H H3 1.0408 0.3587 0.9161 0.091 Uiso calc 1
C C4 0.8608(4) 0.4099(3) 0.9180(2) 0.0692(9) Uani d 1
H H4 0.8373 0.3655 0.9641 0.083 Uiso calc 1
C C5 0.7729(3) 0.4797(3) 0.87827(17) 0.0582(7) Uani d 1
H H5 0.6909 0.4824 0.8978 0.070 Uiso calc 1
C C6 0.8084(3) 0.5455(2) 0.80910(16) 0.0471(6) Uani d 1
C C7 0.7116(2) 0.6191(2) 0.76352(15) 0.0446(5) Uani d 1
H H7 0.6722 0.6716 0.8040 0.054 Uiso calc 1
C C8 0.6092(2) 0.5410(2) 0.72422(15) 0.0449(5) Uani d 1
H H8 0.5789 0.4877 0.7676 0.054 Uiso calc 1
C C9 0.6609(3) 0.4695(3) 0.65138(18) 0.0575(7) Uani d 1
H H9A 0.5995 0.4135 0.6343 0.086 Uiso calc 1
H H9B 0.7357 0.4303 0.6690 0.086 Uiso calc 1
H H9C 0.6799 0.5197 0.6051 0.086 Uiso calc 1
C C10 0.4349(3) 0.6792(3) 0.76326(19) 0.0570(7) Uani d 1
H H10A 0.4749 0.7535 0.7723 0.068 Uiso calc 1
H H10B 0.4369 0.6359 0.8154 0.068 Uiso calc 1
C C11 0.3014(3) 0.6954(4) 0.7337(3) 0.0786(10) Uani d 1
H H11A 0.2431 0.6675 0.7759 0.094 Uiso calc 1
H H11B 0.2844 0.7767 0.7236 0.094 Uiso calc 1
C C12 0.2876(3) 0.6270(4) 0.6535(3) 0.0823(11) Uani d 1
H H12A 0.2878 0.6780 0.6052 0.099 Uiso calc 1
H H12B 0.2099 0.5834 0.6538 0.099 Uiso calc 1
C C13 0.3990(3) 0.5462(3) 0.6511(2) 0.0619(8) Uani d 1
H H13A 0.3810 0.4746 0.6805 0.074 Uiso calc 1
H H13B 0.4224 0.5283 0.5936 0.074 Uiso calc 1
Cl Cl1 0.32906(11) 0.26127(9) 0.50325(8) 0.0991(4) Uani d 1
O O2 0.0402(2) 0.72036(18) 0.41891(13) 0.0626(6) Uani d 1
O O3 0.1584(2) 0.61558(18) 0.33345(12) 0.0613(5) Uani d 1
N N2 -0.0763(2) 0.6051(2) 0.54289(16) 0.0574(6) Uani d 1
H H2A -0.0982 0.6071 0.5956 0.069 Uiso d 1
H H2B -0.0522 0.6745 0.5286 0.069 Uiso d 1
C C14 0.2067(3) 0.3611(2) 0.51305(19) 0.0573(7) Uani d 1
C C15 0.1973(3) 0.4508(2) 0.45717(17) 0.0504(6) Uani d 1
H H15 0.2547 0.4565 0.4134 0.060 Uiso calc 1
C C16 0.1037(2) 0.5333(2) 0.46472(15) 0.0425(5) Uani d 1
C C17 0.0182(2) 0.5255(2) 0.53195(15) 0.0430(5) Uani d 1
C C18 0.0277(3) 0.4295(3) 0.58599(18) 0.0540(6) Uani d 1
H H18 -0.0307 0.4206 0.6288 0.065 Uiso calc 1
C C19 0.1203(3) 0.3492(3) 0.5773(2) 0.0611(7) Uani d 1
H H19 0.1254 0.2869 0.6142 0.073 Uiso calc 1
C C20 0.0996(2) 0.6300(2) 0.40106(15) 0.0458(5) Uani d 1

loop_
_atom_site_aniso_label
_atom_site_aniso_U_11
_atom_site_aniso_U_22
_atom_site_aniso_U_33
_atom_site_aniso_U_12
_atom_site_aniso_U_13
_atom_site_aniso_U_23
O1 0.0505(9) 0.0523(10) 0.0639(12) -0.0011(8) 0.0042(9) 0.0167(10)
N1 0.0496(11) 0.0451(11) 0.0423(10) -0.0102(9) -0.0022(9) 0.0083(9)
C1 0.0569(14) 0.0726(18) 0.0491(14) 0.0000(15) -0.0041(13) 0.0039(14)
C2 0.0573(16) 0.088(2) 0.0673(19) 0.0102(18) -0.0088(15) -0.0005(19)
C3 0.077(2) 0.075(2) 0.076(2) 0.0115(19) -0.0265(19) 0.0090(18)
C4 0.091(2) 0.0674(18) 0.0497(15) -0.0090(18) -0.0199(17) 0.0132(15)
C5 0.0666(17) 0.0628(16) 0.0451(13) -0.0063(15) -0.0043(13) 0.0053(13)
C6 0.0533(13) 0.0483(12) 0.0398(11) -0.0044(12) -0.0054(10) -0.0022(10)
C7 0.0466(12) 0.0443(12) 0.0430(11) -0.0023(11) 0.0029(10) 0.0001(11)
C8 0.0479(12) 0.0453(12) 0.0417(11) -0.0060(11) 0.0003(10) 0.0068(11)
C9 0.0623(16) 0.0576(15) 0.0526(14) -0.0035(14) 0.0025(13) -0.0034(13)
C10 0.0535(15) 0.0634(16) 0.0541(15) -0.0003(14) 0.0004(13) -0.0008(13)
C11 0.0552(17) 0.098(3) 0.083(2) 0.0080(18) -0.0053(17) 0.003(2)
C12 0.0629(19) 0.076(2) 0.108(3) -0.0098(19) -0.029(2) -0.003(2)
C13 0.0595(16) 0.0545(16) 0.0716(18) -0.0127(14) -0.0177(15) -0.0005(15)
Cl1 0.1099(8) 0.0790(6) 0.1084(8) 0.0480(6) 0.0236(7) 0.0237(6)
O2 0.0816(14) 0.0535(11) 0.0528(11) 0.0145(11) 0.0142(11) 0.0138(9)
O3 0.0859(15) 0.0529(11) 0.0452(9) 0.0028(11) 0.0154(10) 0.0043(9)
N2 0.0577(13) 0.0626(14) 0.0520(12) 0.0023(12) 0.0097(11) 0.0053(11)
C14 0.0618(16) 0.0483(13) 0.0617(16) 0.0100(13) -0.0003(14) 0.0026(13)
C15 0.0571(14) 0.0473(13) 0.0468(12) -0.0003(12) 0.0056(12) -0.0012(11)
C16 0.0482(12) 0.0411(11) 0.0383(10) -0.0063(10) -0.0027(10) -0.0040(10)
C17 0.0448(11) 0.0446(12) 0.0397(11) -0.0069(11) -0.0053(10) -0.0005(10)
C18 0.0546(14) 0.0562(15) 0.0511(14) -0.0126(13) 0.0054(13) 0.0078(13)
C19 0.0754(19) 0.0474(14) 0.0607(16) -0.0029(14) -0.0009(16) 0.0147(13)
C20 0.0508(13) 0.0468(13) 0.0398(12) -0.0027(11) -0.0003(10) 0.0012(10)

loop_
_atom_type_symbol
_atom_type_description
_atom_type_scat_dispersion_real
_atom_type_scat_dispersion_imag
_atom_type_scat_source
C C 0.0181 0.0091 'International Tables Vol C Tables 4.2.6.8 and 6.1.1.4'
H H 0.0000 0.0000 'International Tables Vol C Tables 4.2.6.8 and 6.1.1.4'
Cl Cl 0.3639 0.7018 'International Tables Vol C Tables 4.2.6.8 and 6.1.1.4'
N N 0.0311 0.0180 'International Tables Vol C Tables 4.2.6.8 and 6.1.1.4'
O O 0.0492 0.0322 'International Tables Vol C Tables 4.2.6.8 and 6.1.1.4'

loop_
_geom_angle_atom_site_label_1
_geom_angle_atom_site_label_2
_geom_angle_atom_site_label_3
_geom_angle
C7 O1 H1 109.5
C8 N1 H1A 107.5
C8 N1 C10 114.4(2)
C8 N1 C13 114.5(2)
C10 N1 H1A 107.5
C13 N1 H1A 107.5
C13 N1 C10 104.9(2)
C2 C1 H1B 119.8
C2 C1 C6 120.4(3)
C6 C1 H1B 119.8
C1 C2 H2 119.7
C3 C2 C1 120.5(3)
C3 C2 H2 119.7
C2 C3 H3 120.0
C2 C3 C4 119.9(3)
C4 C3 H3 120.0
C3 C4 H4 119.8
C3 C4 C5 120.4(3)
C5 C4 H4 119.8
C4 C5 H5 120.2
C4 C5 C6 119.6(3)
C6 C5 H5 120.2
C1 C6 C5 119.0(3)
C1 C6 C7 121.1(2)
C5 C6 C7 119.9(3)
O1 C7 C6 109.8(2)
O1 C7 H7 108.9
O1 C7 C8 110.0(2)
C6 C7 H7 108.9
C6 C7 C8 110.3(2)
C8 C7 H7 108.9
N1 C8 C7 110.2(2)
N1 C8 H8 108.3
N1 C8 C9 109.9(2)
C7 C8 H8 108.3
C9 C8 C7 111.5(2)
C9 C8 H8 108.3
C8 C9 H9A 109.5
C8 C9 H9B 109.5
C8 C9 H9C 109.5
H9A C9 H9B 109.5
H9A C9 H9C 109.5
H9B C9 H9C 109.5
N1 C10 H10A 110.5
N1 C10 H10B 110.5
N1 C10 C11 106.1(3)
H10A C10 H10B 108.7
C11 C10 H10A 110.5
C11 C10 H10B 110.5
C10 C11 H11A 110.4
C10 C11 H11B 110.4
H11A C11 H11B 108.6
C12 C11 C10 106.9(3)
C12 C11 H11A 110.4
C12 C11 H11B 110.4
C11 C12 H12A 110.6
C11 C12 H12B 110.6
C11 C12 C13 105.6(3)
H12A C12 H12B 108.8
C13 C12 H12A 110.6
C13 C12 H12B 110.6
N1 C13 C12 103.8(2)
N1 C13 H13A 111.0
N1 C13 H13B 111.0
C12 C13 H13A 111.0
C12 C13 H13B 111.0
H13A C13 H13B 109.0
H2A N2 H2B 107.7
C17 N2 H2A 109.7
C17 N2 H2B 111.5
C15 C14 Cl1 119.7(2)
C15 C14 C19 120.5(3)
C19 C14 Cl1 119.8(2)
C14 C15 H15 119.5
C14 C15 C16 121.1(3)
C16 C15 H15 119.5
C15 C16 C17 119.3(2)
C15 C16 C20 118.1(2)
C17 C16 C20 122.6(2)
N2 C17 C16 121.9(2)
N2 C17 C18 120.2(2)
C18 C17 C16 117.9(2)
C17 C18 H18 119.1
C19 C18 C17 121.8(3)
C19 C18 H18 119.1
C14 C19 H19 120.3
C18 C19 C14 119.3(3)
C18 C19 H19 120.3
O2 C20 O3 123.9(2)
O2 C20 C16 118.6(2)
O3 C20 C16 117.6(2)

loop_
_geom_bond_atom_site_label_1
_geom_bond_atom_site_label_2
_geom_bond_distance
O1 H1 0.8200
O1 C7 1.406(3)
N1 H1A 0.9100
N1 C8 1.502(3)
N1 C10 1.506(4)
N1 C13 1.505(3)
C1 H1B 0.9300
C1 C2 1.377(5)
C1 C6 1.389(4)
C2 H2 0.9300
C2 C3 1.365(5)
C3 H3 0.9300
C3 C4 1.377(6)
C4 H4 0.9300
C4 C5 1.389(5)
C5 H5 0.9300
C5 C6 1.391(4)
C6 C7 1.522(4)
C7 H7 0.9800
C7 C8 1.549(3)
C8 H8 0.9800
C8 C9 1.527(4)
C9 H9A 0.9600
C9 H9B 0.9600
C9 H9C 0.9600
C10 H10A 0.9700
C10 H10B 0.9700
C10 C11 1.513(4)
C11 H11A 0.9700
C11 H11B 0.9700
C11 C12 1.509(5)
C12 H12A 0.9700
C12 H12B 0.9700
C12 C13 1.512(5)
C13 H13A 0.9700
C13 H13B 0.9700
Cl1 C14 1.750(3)
O2 C20 1.254(3)
O3 C20 1.257(3)
N2 H2A 0.8710
N2 H2B 0.8724
N2 C17 1.376(3)
C14 C15 1.369(4)
C14 C19 1.384(4)
C15 H15 0.9300
C15 C16 1.386(4)
C16 C17 1.410(4)
C16 C20 1.510(4)
C17 C18 1.408(4)
C18 H18 0.9300
C18 C19 1.363(4)
C19 H19 0.9300

loop_
_geom_hbond_atom_site_label_D
_geom_hbond_atom_site_label_H
_geom_hbond_atom_site_label_A
_geom_hbond_site_symmetry_A
_geom_hbond_distance_DH
_geom_hbond_distance_HA
_geom_hbond_distance_DA
_geom_hbond_angle_DHA
O1 H1 O3 3_566 0.82 1.84 2.652(3) 172
N1 H1A O2 3_566 0.91 1.79 2.673(3) 162
N2 H2A O1 1_455 0.87 2.36 3.137(3) 148
N2 H2B O2 . 0.87 2.07 2.686(3) 126

loop_
_geom_torsion_atom_site_label_1
_geom_torsion_atom_site_label_2
_geom_torsion_atom_site_label_3
_geom_torsion_atom_site_label_4
_geom_torsion
O1 C7 C8 N1 -70.2(3)
O1 C7 C8 C9 52.3(3)
N1 C10 C11 C12 6.5(4)
C1 C2 C3 C4 0.1(6)
C1 C6 C7 O1 -5.3(4)
C1 C6 C7 C8 116.1(3)
C2 C1 C6 C5 2.2(5)
C2 C1 C6 C7 -177.4(3)
C2 C3 C4 C5 0.5(6)
C3 C4 C5 C6 0.3(5)
C4 C5 C6 C1 -1.6(4)
C4 C5 C6 C7 178.0(3)
C5 C6 C7 O1 175.1(2)
C5 C6 C7 C8 -63.5(3)
C6 C1 C2 C3 -1.4(6)
C6 C7 C8 N1 168.5(2)
C6 C7 C8 C9 -69.0(3)
C8 N1 C10 C11 -152.7(3)
C8 N1 C13 C12 162.2(3)
C10 N1 C8 C7 -62.0(3)
C10 N1 C8 C9 174.6(2)
C10 N1 C13 C12 35.9(3)
C10 C11 C12 C13 15.7(4)
C11 C12 C13 N1 -31.8(4)
C13 N1 C8 C7 176.8(2)
C13 N1 C8 C9 53.5(3)
C13 N1 C10 C11 -26.4(3)
Cl1 C14 C15 C16 -178.1(2)
Cl1 C14 C19 C18 177.9(2)
N2 C17 C18 C19 -179.7(3)
C14 C15 C16 C17 1.1(4)
C14 C15 C16 C20 179.7(3)
C15 C14 C19 C18 -1.9(5)
C15 C16 C17 N2 179.7(2)
C15 C16 C17 C18 -3.6(4)
C15 C16 C20 O2 -160.7(3)
C15 C16 C20 O3 18.1(4)
C16 C17 C18 C19 3.5(4)
C17 C16 C20 O2 17.8(4)
C17 C16 C20 O3 -163.4(2)
C17 C18 C19 C14 -0.8(5)
C19 C14 C15 C16 1.7(5)
C20 C16 C17 N2 1.2(4)
C20 C16 C17 C18 177.9(2)
